data_7012976
loop_
_publ_author_name
'Cromhout, Natalie L.'
'Manning, Anthony R.'
'McAdam, C. John'
'Palmer, Anthony J.'
'Rieger, Anne L.'
'Rieger, Philip H.'
'Robinson, Brian H.'
'Simpson, Jim'

_publ_section_title
;
 The dimerisation of carbon disulfide on Fe centres. Some new
 tetrathiolene complexes of iron
;
_journal_issue 11
_journal_name_full 'Dalton Transactions'
_journal_page_first 2224
_journal_paper_doi 10.1039/b303186a
_journal_year 2003
_chemical_formula_moiety 'C40 H84 Fe2 O14 P4 S4'
_chemical_formula_sum 'C40 H84 Fe2 O14 P4 S4'
_chemical_formula_weight 1152.89
_space_group_IT_number 2
_symmetry_cell_setting triclinic
_symmetry_space_group_name_Hall '-P 1'
_symmetry_space_group_name_H-M 'P -1'
_atom_sites_solution_hydrogens geom
_atom_sites_solution_primary direct
_atom_sites_solution_secondary difmap
_audit_creation_method SHELXL-97
_cell_angle_alpha 78.93(2)
_cell_angle_beta 82.73(2)
_cell_angle_gamma 86.46(2)
_cell_formula_units_Z 1
_cell_length_a 11.168(4)
_cell_length_b 11.255(4)
_cell_length_c 12.083(4)
_cell_measurement_reflns_used 7182
_cell_measurement_temperature 146(2)
_cell_measurement_theta_max 26.39
_cell_measurement_theta_min 1.73
_cell_volume 1477.4(9)
_computing_cell_refinement 'Bruker XSCANS'
_computing_data_collection 'Bruker XSCANS'
_computing_data_reduction 'Bruker SHELXTL 1994'
_computing_molecular_graphics 'ORTEP-3 (Farrugia, 1997)'
_computing_publication_material 'SHELXL-97 (Sheldrick, 1997)'
_computing_structure_refinement
;
SHELXL-97 (Sheldrick, 1997) & TITAN2000 (Hunter & Simpson 1999)
;
_computing_structure_solution
;
SHELXS-97 (Sheldrick, 1997) & TITAN2000 (Hunter & Simpson 1999)
;
_diffrn_ambient_temperature 146(2)
_diffrn_measured_fraction_theta_full 0.884
_diffrn_measured_fraction_theta_max 0.884
_diffrn_measurement_device_type 'Siemens SMART'
_diffrn_measurement_method 'Area detector \w scans'
_diffrn_radiation_monochromator graphite
_diffrn_radiation_source 'fine-focus sealed tube'
_diffrn_radiation_type MoK\a
_diffrn_radiation_wavelength 0.71073
_diffrn_reflns_av_R_equivalents 0.1166
_diffrn_reflns_av_sigmaI/netI 0.1030
_diffrn_reflns_limit_h_max 12
_diffrn_reflns_limit_h_min -13
_diffrn_reflns_limit_k_max 14
_diffrn_reflns_limit_k_min -14
_diffrn_reflns_limit_l_max 7
_diffrn_reflns_limit_l_min -14
_diffrn_reflns_number 7182
_diffrn_reflns_theta_full 26.39
_diffrn_reflns_theta_max 26.39
_diffrn_reflns_theta_min 1.73
_exptl_absorpt_coefficient_mu 0.793
_exptl_absorpt_correction_T_max 1.00000
_exptl_absorpt_correction_T_min 0.62055
_exptl_absorpt_correction_type empirical
_exptl_absorpt_process_details 'SADABS (Bruker 1997)'
_exptl_crystal_colour black
_exptl_crystal_density_diffrn 1.296
_exptl_crystal_density_method 'not measured'
_exptl_crystal_description block
_exptl_crystal_F_000 612
_exptl_crystal_size_max 0.43
_exptl_crystal_size_mid 0.34
_exptl_crystal_size_min 0.13
_refine_diff_density_max 1.025
_refine_diff_density_min -1.144
_refine_diff_density_rms 0.121
_refine_ls_extinction_method none
_refine_ls_goodness_of_fit_ref 1.064
_refine_ls_hydrogen_treatment constr
_refine_ls_matrix_type full
_refine_ls_number_parameters 301
_refine_ls_number_reflns 5344
_refine_ls_number_restraints 0
_refine_ls_restrained_S_all 1.064
_refine_ls_R_factor_all 0.0971
_refine_ls_R_factor_gt 0.0781
_refine_ls_shift/su_max 0.000
_refine_ls_shift/su_mean 0.000
_refine_ls_structure_factor_coef Fsqd
_refine_ls_weighting_details 'calc w=1/[\s^2^(Fo^2^)+(0.0608P)^2^+7.8708P] where P=(Fo^2^+2Fc^2^)/3'
_refine_ls_weighting_scheme calc
_refine_ls_wR_factor_gt 0.1863
_refine_ls_wR_factor_ref 0.1992
_reflns_number_gt 4369
_reflns_number_total 5344
_reflns_threshold_expression >2sigma(I)
_cod_data_source_file b303186a.txt
_cod_data_source_block compound2c
_cod_database_code 7012976

loop_
_symmetry_equiv_pos_as_xyz
'x, y, z'
'-x, -y, -z'

loop_
_atom_site_label
_atom_site_type_symbol
_atom_site_fract_x
_atom_site_fract_y
_atom_site_fract_z
_atom_site_U_iso_or_equiv
_atom_site_adp_type
_atom_site_occupancy
_atom_site_symmetry_multiplicity
_atom_site_calc_flag
_atom_site_refinement_flags
_atom_site_disorder_assembly
_atom_site_disorder_group
Fe1 Fe 0.11531(7) 0.22421(7) -0.15189(7) 0.0243(2) Uani 1 1 d . . .
S1 S -0.06123(12) 0.18421(12) -0.05658(12) 0.0268(3) Uani 1 1 d . . .
S2 S -0.17784(12) -0.03621(12) 0.08703(12) 0.0278(3) Uani 1 1 d . . .
C1 C -0.0532(5) 0.0324(5) 0.0073(4) 0.0236(11) Uani 1 1 d . . .
C2 C 0.0525(5) 0.3676(5) -0.2016(5) 0.0315(13) Uani 1 1 d . . .
O2 O 0.0073(4) 0.4591(4) -0.2385(5) 0.0483(12) Uani 1 1 d . . .
P1 P 0.18530(13) 0.20595(13) -0.32017(12) 0.0261(3) Uani 1 1 d . . .
O11 O 0.2211(4) 0.3332(4) -0.3967(3) 0.0357(10) Uani 1 1 d . . .
C11 C 0.2649(6) 0.3493(6) -0.5178(5) 0.0398(15) Uani 1 1 d . . .
H11 H 0.2415 0.2789 -0.5487 0.048 Uiso 1 1 calc R . .
C111 C 0.3995(7) 0.3547(9) -0.5321(7) 0.065(2) Uani 1 1 d . . .
H11A H 0.4229 0.4204 -0.4974 0.098 Uiso 1 1 calc R . .
H11B H 0.4294 0.3698 -0.6132 0.098 Uiso 1 1 calc R . .
H11C H 0.4345 0.2775 -0.4952 0.098 Uiso 1 1 calc R . .
C112 C 0.2026(8) 0.4625(8) -0.5738(7) 0.061(2) Uani 1 1 d . . .
H11D H 0.1150 0.4527 -0.5615 0.092 Uiso 1 1 calc R . .
H11E H 0.2297 0.4778 -0.6555 0.092 Uiso 1 1 calc R . .
H11F H 0.2222 0.5311 -0.5410 0.092 Uiso 1 1 calc R . .
O12 O 0.3022(3) 0.1255(3) -0.3500(3) 0.0286(8) Uani 1 1 d . . .
C12 C 0.3047(5) -0.0054(5) -0.3448(5) 0.0295(12) Uani 1 1 d . . .
H12 H 0.2280 -0.0401 -0.3026 0.035 Uiso 1 1 calc R . .
C121 C 0.3185(6) -0.0261(7) -0.4652(6) 0.0510(18) Uani 1 1 d . . .
H12A H 0.2491 0.0115 -0.5027 0.076 Uiso 1 1 calc R . .
H12B H 0.3227 -0.1133 -0.4652 0.076 Uiso 1 1 calc R . .
H12C H 0.3929 0.0101 -0.5061 0.076 Uiso 1 1 calc R . .
C122 C 0.4113(6) -0.0574(6) -0.2825(6) 0.0394(15) Uani 1 1 d . . .
H12D H 0.4172 -0.1455 -0.2773 0.059 Uiso 1 1 calc R . .
H12E H 0.4000 -0.0385 -0.2059 0.059 Uiso 1 1 calc R . .
H12F H 0.4857 -0.0219 -0.3239 0.059 Uiso 1 1 calc R . .
O13 O 0.0948(4) 0.1511(4) -0.3881(3) 0.0324(9) Uani 1 1 d . . .
C13 C -0.0353(5) 0.1737(6) -0.3743(6) 0.0388(15) Uani 1 1 d . . .
H13 H -0.0553 0.2361 -0.3254 0.047 Uiso 1 1 calc R . .
C131 C -0.0928(6) 0.0574(7) -0.3158(6) 0.0474(17) Uani 1 1 d . . .
H13A H -0.1804 0.0715 -0.3014 0.071 Uiso 1 1 calc R . .
H13B H -0.0600 0.0284 -0.2435 0.071 Uiso 1 1 calc R . .
H13C H -0.0756 -0.0037 -0.3642 0.071 Uiso 1 1 calc R . .
C132 C -0.0750(7) 0.2219(7) -0.4893(6) 0.0494(18) Uani 1 1 d . . .
H13D H -0.0585 0.1601 -0.5370 0.074 Uiso 1 1 calc R . .
H13E H -0.0305 0.2945 -0.5250 0.074 Uiso 1 1 calc R . .
H13F H -0.1618 0.2426 -0.4810 0.074 Uiso 1 1 calc R . .
P2 P 0.27868(13) 0.29493(13) -0.11915(13) 0.0268(3) Uani 1 1 d . . .
O21 O 0.3190(4) 0.4273(4) -0.1818(4) 0.0369(10) Uani 1 1 d . . .
C21 C 0.2624(6) 0.5393(6) -0.1513(7) 0.0455(17) Uani 1 1 d . . .
H21 H 0.1818 0.5218 -0.1065 0.055 Uiso 1 1 calc R . .
C211 C 0.2457(8) 0.6246(7) -0.2606(8) 0.068(3) Uani 1 1 d . . .
H21A H 0.3249 0.6467 -0.3019 0.101 Uiso 1 1 calc R . .
H21B H 0.2004 0.6979 -0.2441 0.101 Uiso 1 1 calc R . .
H21C H 0.2009 0.5851 -0.3072 0.101 Uiso 1 1 calc R . .
C212 C 0.3433(9) 0.5874(8) -0.0799(9) 0.071(3) Uani 1 1 d . . .
H21D H 0.4229 0.6028 -0.1233 0.107 Uiso 1 1 calc R . .
H21E H 0.3522 0.5275 -0.0106 0.107 Uiso 1 1 calc R . .
H21F H 0.3073 0.6630 -0.0595 0.107 Uiso 1 1 calc R . .
O22 O 0.2812(4) 0.3117(4) 0.0100(4) 0.0412(11) Uani 1 1 d . . .
C22 C 0.2235(7) 0.2342(6) 0.1106(6) 0.0436(16) Uani 1 1 d . . .
H22 H 0.1950 0.1602 0.0891 0.052 Uiso 1 1 calc R . .
C221 C 0.3164(8) 0.1988(8) 0.1890(6) 0.062(2) Uani 1 1 d . . .
H22A H 0.3845 0.1564 0.1517 0.093 Uiso 1 1 calc R . .
H22B H 0.2815 0.1450 0.2577 0.093 Uiso 1 1 calc R . .
H22C H 0.3448 0.2714 0.2096 0.093 Uiso 1 1 calc R . .
C222 C 0.1186(8) 0.3024(11) 0.1601(8) 0.084(3) Uani 1 1 d . . .
H22D H 0.1464 0.3755 0.1802 0.126 Uiso 1 1 calc R . .
H22E H 0.0794 0.2513 0.2283 0.126 Uiso 1 1 calc R . .
H22F H 0.0608 0.3254 0.1044 0.126 Uiso 1 1 calc R . .
O23 O 0.3972(3) 0.2181(4) -0.1503(4) 0.0319(9) Uani 1 1 d . . .
C23 C 0.5189(5) 0.2535(6) -0.1389(6) 0.0386(15) Uani 1 1 d . . .
H23 H 0.5139 0.3200 -0.0940 0.046 Uiso 1 1 calc R . .
C231 C 0.5796(7) 0.2966(9) -0.2584(8) 0.078(3) Uani 1 1 d . . .
H23A H 0.5819 0.2312 -0.3019 0.118 Uiso 1 1 calc R . .
H23B H 0.6621 0.3193 -0.2550 0.118 Uiso 1 1 calc R . .
H23C H 0.5338 0.3669 -0.2954 0.118 Uiso 1 1 calc R . .
C232 C 0.5829(6) 0.1430(7) -0.0792(7) 0.0482(18) Uani 1 1 d . . .
H23D H 0.5388 0.1154 -0.0040 0.072 Uiso 1 1 calc R . .
H23E H 0.6650 0.1629 -0.0706 0.072 Uiso 1 1 calc R . .
H23F H 0.5866 0.0786 -0.1238 0.072 Uiso 1 1 calc R . .

loop_
_atom_site_aniso_label
_atom_site_aniso_U_11
_atom_site_aniso_U_22
_atom_site_aniso_U_33
_atom_site_aniso_U_23
_atom_site_aniso_U_13
_atom_site_aniso_U_12
Fe1 0.0198(4) 0.0250(4) 0.0261(4) -0.0002(3) -0.0029(3) 0.0001(3)
S1 0.0217(6) 0.0253(6) 0.0306(8) -0.0016(5) -0.0004(5) 0.0031(5)
S2 0.0200(6) 0.0291(7) 0.0298(8) 0.0018(5) 0.0014(5) 0.0019(5)
C1 0.024(3) 0.028(3) 0.016(3) 0.002(2) -0.004(2) 0.001(2)
C2 0.029(3) 0.039(3) 0.029(3) -0.008(2) -0.013(2) 0.006(2)
O2 0.046(3) 0.033(2) 0.065(3) -0.002(2) -0.018(2) 0.010(2)
P1 0.0236(7) 0.0277(7) 0.0261(8) -0.0005(6) -0.0061(6) -0.0008(5)
O11 0.044(2) 0.031(2) 0.030(2) 0.0024(17) -0.0029(19) -0.0096(18)
C11 0.054(4) 0.039(3) 0.026(3) 0.000(3) -0.007(3) -0.013(3)
C111 0.053(5) 0.080(6) 0.052(5) 0.009(4) 0.003(4) -0.010(4)
C112 0.065(5) 0.067(5) 0.041(4) 0.020(4) -0.010(4) -0.010(4)
O12 0.0200(18) 0.032(2) 0.032(2) -0.0017(16) -0.0034(16) -0.0045(15)
C12 0.024(3) 0.028(3) 0.038(3) -0.011(2) 0.000(2) -0.004(2)
C121 0.038(4) 0.068(5) 0.054(5) -0.029(4) -0.006(3) -0.001(3)
C122 0.030(3) 0.045(4) 0.040(4) -0.004(3) -0.002(3) 0.010(3)
O13 0.026(2) 0.038(2) 0.035(2) -0.0109(18) -0.0088(17) 0.0044(17)
C13 0.024(3) 0.039(3) 0.056(4) -0.016(3) -0.010(3) 0.002(2)
C131 0.036(4) 0.063(5) 0.046(4) -0.012(3) -0.006(3) -0.015(3)
C132 0.046(4) 0.053(4) 0.052(5) -0.006(3) -0.026(3) 0.005(3)
P2 0.0270(7) 0.0252(7) 0.0277(8) -0.0008(6) -0.0076(6) -0.0020(5)
O21 0.038(2) 0.028(2) 0.044(3) -0.0013(18) -0.0097(19) -0.0054(18)
C21 0.042(4) 0.025(3) 0.074(5) -0.012(3) -0.018(3) 0.000(3)
C211 0.060(5) 0.034(4) 0.101(7) 0.024(4) -0.030(5) -0.007(3)
C212 0.072(6) 0.046(4) 0.108(8) -0.026(5) -0.033(5) -0.005(4)
O22 0.054(3) 0.036(2) 0.035(3) -0.0055(19) -0.012(2) -0.004(2)
C22 0.051(4) 0.047(4) 0.033(4) -0.012(3) 0.003(3) -0.005(3)
C221 0.070(5) 0.080(6) 0.032(4) -0.001(4) -0.017(4) 0.014(4)
C222 0.054(5) 0.140(10) 0.065(6) -0.044(6) -0.011(4) 0.030(6)
O23 0.0223(19) 0.031(2) 0.043(2) -0.0051(18) -0.0101(17) -0.0002(16)
C23 0.021(3) 0.037(3) 0.058(4) -0.002(3) -0.013(3) -0.004(2)
C231 0.038(4) 0.092(7) 0.084(7) 0.036(5) 0.001(4) -0.016(4)
C232 0.027(3) 0.050(4) 0.064(5) 0.004(3) -0.016(3) 0.006(3)

loop_
_atom_type_symbol
_atom_type_description
_atom_type_scat_dispersion_real
_atom_type_scat_dispersion_imag
_atom_type_scat_source
C C 0.0033 0.0016 'International Tables Vol C Tables 4.2.6.8 and 6.1.1.4'
H H 0.0000 0.0000 'International Tables Vol C Tables 4.2.6.8 and 6.1.1.4'
O O 0.0106 0.0060 'International Tables Vol C Tables 4.2.6.8 and 6.1.1.4'
P P 0.1023 0.0942 'International Tables Vol C Tables 4.2.6.8 and 6.1.1.4'
S S 0.1246 0.1234 'International Tables Vol C Tables 4.2.6.8 and 6.1.1.4'
Fe Fe 0.3463 0.8444 'International Tables Vol C Tables 4.2.6.8 and 6.1.1.4'

loop_
_geom_angle_atom_site_label_1
_geom_angle_atom_site_label_2
_geom_angle_atom_site_label_3
_geom_angle
_geom_angle_site_symmetry_1
_geom_angle_site_symmetry_3
_geom_angle_publ_flag
C2 Fe1 P1 90.9(2) . . ?
C2 Fe1 P2 93.5(2) . . ?
P1 Fe1 P2 93.56(7) . . ?
C2 Fe1 S1 86.3(2) . . ?
P1 Fe1 S1 130.88(7) . . ?
P2 Fe1 S1 135.56(7) . . ?
C2 Fe1 S2 174.7(2) . 2 ?
P1 Fe1 S2 90.37(6) . 2 ?
P2 Fe1 S2 91.56(6) . 2 ?
S1 Fe1 S2 88.97(6) . 2 ?
C1 S1 Fe1 106.30(18) . . ?
C1 S2 Fe1 105.28(19) . 2 ?
C1 C1 S2 120.3(5) 2 . ?
C1 C1 S1 119.1(5) 2 . ?
S2 C1 S1 120.6(3) . . ?
O2 C2 Fe1 175.9(5) . . ?
O12 P1 O11 100.4(2) . . ?
O12 P1 O13 98.2(2) . . ?
O11 P1 O13 105.3(2) . . ?
O12 P1 Fe1 123.76(16) . . ?
O11 P1 Fe1 111.57(18) . . ?
O13 P1 Fe1 115.06(17) . . ?
C11 O11 P1 123.6(4) . . ?
O11 C11 C111 108.8(6) . . ?
O11 C11 C112 106.3(6) . . ?
C111 C11 C112 113.7(6) . . ?
C12 O12 P1 125.0(3) . . ?
O12 C12 C121 107.1(5) . . ?
O12 C12 C122 106.4(5) . . ?
C121 C12 C122 112.5(5) . . ?
C13 O13 P1 123.6(4) . . ?
O13 C13 C132 108.4(6) . . ?
O13 C13 C131 108.0(5) . . ?
C132 C13 C131 113.4(6) . . ?
O23 P2 O21 100.0(2) . . ?
O23 P2 O22 106.3(2) . . ?
O21 P2 O22 98.3(2) . . ?
O23 P2 Fe1 114.39(16) . . ?
O21 P2 Fe1 120.55(17) . . ?
O22 P2 Fe1 114.92(19) . . ?
C21 O21 P2 123.6(4) . . ?
O21 C21 C211 106.8(7) . . ?
O21 C21 C212 108.3(6) . . ?
C211 C21 C212 113.1(6) . . ?
C22 O22 P2 125.6(4) . . ?
O22 C22 C221 106.8(6) . . ?
O22 C22 C222 108.8(7) . . ?
C221 C22 C222 112.7(7) . . ?
C23 O23 P2 123.1(4) . . ?
O23 C23 C232 107.0(5) . . ?
O23 C23 C231 106.6(6) . . ?
C232 C23 C231 111.9(6) . . ?

loop_
_geom_bond_atom_site_label_1
_geom_bond_atom_site_label_2
_geom_bond_distance
_geom_bond_site_symmetry_2
_geom_bond_publ_flag
Fe1 C2 1.747(6) . ?
Fe1 P1 2.1275(18) . ?
Fe1 P2 2.1452(17) . ?
Fe1 S1 2.1799(17) . ?
Fe1 S2 2.2132(17) 2 ?
S1 C1 1.736(5) . ?
S2 C1 1.724(5) . ?
S2 Fe1 2.2132(17) 2 ?
C1 C1 1.365(10) 2 ?
C2 O2 1.154(7) . ?
P1 O12 1.585(4) . ?
P1 O11 1.592(4) . ?
P1 O13 1.599(4) . ?
O11 C11 1.463(7) . ?
C11 C111 1.495(11) . ?
C11 C112 1.498(10) . ?
O12 C12 1.462(7) . ?
C12 C121 1.504(9) . ?
C12 C122 1.516(8) . ?
O13 C13 1.454(7) . ?
C13 C132 1.503(10) . ?
C13 C131 1.503(9) . ?
P2 O23 1.581(4) . ?
P2 O21 1.599(4) . ?
P2 O22 1.611(5) . ?
O21 C21 1.465(8) . ?
C21 C211 1.502(11) . ?
C21 C212 1.515(10) . ?
O22 C22 1.455(8) . ?
C22 C221 1.478(11) . ?
C22 C222 1.486(11) . ?
O23 C23 1.471(7) . ?
C23 C232 1.502(9) . ?
C23 C231 1.517(11) . ?

loop_
_geom_torsion_atom_site_label_1
_geom_torsion_atom_site_label_2
_geom_torsion_atom_site_label_3
_geom_torsion_atom_site_label_4
_geom_torsion
_geom_torsion_site_symmetry_1
_geom_torsion_site_symmetry_2
_geom_torsion_site_symmetry_3
_geom_torsion_site_symmetry_4
_geom_torsion_publ_flag
S1 C1 C1 S2 0.7(9) . . 2 2 ?
S1 C1 C1 S1 180.0 . . 2 2 ?
S2 C1 C1 S2 180.0 . . 2 2 ?
